data_7700254
loop_
_publ_author_name
'Li, Li'
'Hua, Yang'
'Li, Xiao-Nan'
'Guo, Yu'
'Zhang, Hong'

_publ_section_title
;
 Reunderstanding the photoinduced charge transfer process of ammonium
 polyoxomolybdate.
;
_journal_issue 28
_journal_name_full 'Dalton transactions (Cambridge, England : 2003)'
_journal_page_first 10683
_journal_page_last 10688
_journal_paper_doi 10.1039/c9dt02106j
_journal_volume 48
_journal_year 2019
_chemical_formula_sum 'C66 H58 Mo8 N6 O26'
_chemical_formula_weight 2118.70
_space_group_IT_number 2
_space_group_name_Hall '-P 1'
_space_group_name_H-M_alt 'P -1'
_symmetry_space_group_name_Hall '-P 1'
_symmetry_space_group_name_H-M 'P -1'
_atom_sites_solution_hydrogens geom
_atom_sites_solution_primary direct
_atom_sites_solution_secondary difmap
_audit_creation_method SHELXL-97
_audit_update_record
;
2019-03-07 deposited with the CCDC.    2019-06-11 downloaded from the CCDC.
;
_cell_angle_alpha 114.442(2)
_cell_angle_beta 112.183(2)
_cell_angle_gamma 90.361(2)
_cell_formula_units_Z 1
_cell_length_a 11.4623(5)
_cell_length_b 13.4719(6)
_cell_length_c 13.5825(6)
_cell_measurement_temperature 293(2)
_cell_volume 1734.93(14)
_computing_structure_refinement 'SHELXL-97 (Sheldrick, 1997)'
_computing_structure_solution 'SHELXS-97 (Sheldrick, 1990)'
_diffrn_ambient_temperature 293(2)
_diffrn_measured_fraction_theta_full 0.989
_diffrn_measured_fraction_theta_max 0.989
_diffrn_radiation_monochromator graphite
_diffrn_radiation_source 'fine-focus sealed tube'
_diffrn_radiation_type MoK\a
_diffrn_radiation_wavelength 0.71073
_diffrn_reflns_av_R_equivalents 0.0541
_diffrn_reflns_av_sigmaI/netI 0.0525
_diffrn_reflns_limit_h_max 13
_diffrn_reflns_limit_h_min -13
_diffrn_reflns_limit_k_max 16
_diffrn_reflns_limit_k_min -16
_diffrn_reflns_limit_l_max 16
_diffrn_reflns_limit_l_min -16
_diffrn_reflns_number 20691
_diffrn_reflns_theta_full 25.76
_diffrn_reflns_theta_max 25.76
_diffrn_reflns_theta_min 2.33
_exptl_absorpt_coefficient_mu 1.485
_exptl_crystal_density_diffrn 2.028
_exptl_crystal_density_method 'not measured'
_exptl_crystal_F_000 1040
_refine_diff_density_max 1.287
_refine_diff_density_min -1.408
_refine_diff_density_rms 0.276
_refine_ls_extinction_method none
_refine_ls_goodness_of_fit_ref 1.071
_refine_ls_hydrogen_treatment mixed
_refine_ls_matrix_type full
_refine_ls_number_parameters 478
_refine_ls_number_reflns 6585
_refine_ls_number_restraints 1
_refine_ls_restrained_S_all 1.072
_refine_ls_R_factor_all 0.0790
_refine_ls_R_factor_gt 0.0432
_refine_ls_shift/su_max 0.000
_refine_ls_shift/su_mean 0.000
_refine_ls_structure_factor_coef Fsqd
_refine_ls_weighting_details 'calc w=1/[\s^2^(Fo^2^)+(0.0719P)^2^+4.7271P] where P=(Fo^2^+2Fc^2^)/3'
_refine_ls_weighting_scheme calc
_refine_ls_wR_factor_gt 0.1099
_refine_ls_wR_factor_ref 0.1450
_reflns_number_gt 4414
_reflns_number_total 6585
_reflns_threshold_expression >2sigma(I)
_cod_data_source_file c9dt02106j2.cif
_cod_data_source_block a
_cod_depositor_comments 'Adding full bibliography for 7700253--7700255.cif.'
_cod_original_cell_volume 1734.92(13)
_cod_database_code 7700254

loop_
_symmetry_equiv_pos_as_xyz
'x, y, z'
'-x, -y, -z'

loop_
_atom_site_label
_atom_site_type_symbol
_atom_site_fract_x
_atom_site_fract_y
_atom_site_fract_z
_atom_site_U_iso_or_equiv
_atom_site_adp_type
_atom_site_occupancy
_atom_site_symmetry_multiplicity
_atom_site_calc_flag
_atom_site_refinement_flags
Mo1 Mo 0.33869(5) 0.00120(4) -0.01448(5) 0.02060(16) Uani 1 1 d .
Mo2 Mo 0.55610(5) 0.04772(5) 0.24182(5) 0.02352(16) Uani 1 1 d .
Mo3 Mo 0.70395(5) 0.25774(5) 0.24617(5) 0.02670(17) Uani 1 1 d .
Mo4 Mo 0.48198(5) 0.20705(4) -0.01248(5) 0.02460(16) Uani 1 1 d .
O1 O 0.3530(4) 0.0652(4) -0.1153(4) 0.0245(10) Uani 1 1 d .
O2 O 0.4140(4) -0.0652(4) 0.0930(4) 0.0252(10) Uani 1 1 d .
O3 O 0.5259(4) 0.1030(3) 0.0930(4) 0.0245(10) Uani 1 1 d .
O4 O 0.6531(4) 0.2754(4) 0.1019(4) 0.0308(11) Uani 1 1 d .
O5 O 0.2224(4) -0.1181(4) -0.1282(4) 0.0293(11) Uani 1 1 d .
O6 O 0.7098(4) 0.1519(4) 0.3079(4) 0.0301(11) Uani 1 1 d .
O7 O 0.2545(4) 0.0849(4) 0.0512(4) 0.0312(11) Uani 1 1 d .
O8 O 0.3951(5) 0.2824(4) 0.0587(4) 0.0371(12) Uani 1 1 d .
O9 O 0.6029(5) -0.0227(4) 0.3251(4) 0.0394(13) Uani 1 1 d .
O10 O 0.4721(5) 0.2502(4) -0.1156(5) 0.0439(14) Uani 1 1 d .
O11 O 0.4635(4) 0.1308(4) 0.2959(4) 0.0338(11) Uani 1 1 d .
O12 O 0.8554(5) 0.3361(4) 0.3287(4) 0.0405(13) Uani 1 1 d .
O13 O 0.6107(5) 0.3369(4) 0.3042(4) 0.0389(12) Uani 1 1 d .
N1 N 0.1312(6) 0.2176(5) -0.4723(6) 0.0413(15) Uani 1 1 d .
H1A H 0.1679 0.2478 -0.5005 0.050 Uiso 1 1 calc R
N2 N 0.2216(6) 0.3327(5) -0.5564(6) 0.0404(15) Uani 1 1 d .
C1 C 0.3117(6) 0.4884(6) -0.6101(6) 0.0293(15) Uani 1 1 d .
C2 C 0.3642(6) 0.5734(6) -0.6336(6) 0.0298(15) Uani 1 1 d .
C3 C -0.1727(9) -0.0153(7) -0.2333(8) 0.053(2) Uani 1 1 d .
H2 H -0.2131 -0.0452 -0.2011 0.063 Uiso 1 1 calc R
C4 C -0.0520(6) 0.0758(6) -0.3287(6) 0.0334(16) Uani 1 1 d .
C5 C 0.0122(6) 0.1241(6) -0.3796(6) 0.0321(16) Uani 1 1 d .
C6 C 0.2014(8) 0.1962(7) -0.3836(8) 0.048(2) Uani 1 1 d .
H3 H 0.2904 0.2127 -0.3531 0.058 Uiso 1 1 calc R
C7 C 0.3538(8) 0.3874(6) -0.6321(7) 0.0427(19) Uani 1 1 d .
H4 H 0.4133 0.3705 -0.6650 0.051 Uiso 1 1 calc R
C8 C 0.2220(7) 0.5067(6) -0.5616(6) 0.0346(16) Uani 1 1 d .
H5 H 0.1897 0.5720 -0.5465 0.042 Uiso 1 1 calc R
C9 C 0.4096(7) 0.5440(7) -0.7214(7) 0.0406(18) Uani 1 1 d .
H6 H 0.4083 0.4696 -0.7665 0.049 Uiso 1 1 calc R
C10 C 0.4601(8) 0.7353(7) -0.6754(7) 0.045(2) Uani 1 1 d .
H7 H 0.4902 0.7890 -0.6908 0.054 Uiso 1 1 calc R
C11 C 0.3064(8) 0.3134(7) -0.6045(8) 0.049(2) Uani 1 1 d .
H8 H 0.3348 0.2463 -0.6203 0.059 Uiso 1 1 calc R
C12 C 0.0049(8) 0.1928(8) -0.5177(8) 0.051(2) Uani 1 1 d .
H9 H -0.0432 0.2076 -0.5809 0.061 Uiso 1 1 calc R
C13 C -0.0436(9) 0.0073(10) -0.1892(10) 0.079(4) Uani 1 1 d .
H10 H 0.0052 -0.0075 -0.1263 0.095 Uiso 1 1 calc R
C14 C 0.3693(7) 0.6860(6) -0.5661(6) 0.0347(16) Uani 1 1 d .
H11 H 0.3390 0.7072 -0.5071 0.042 Uiso 1 1 calc R
C15 C 0.1813(7) 0.4282(7) -0.5361(7) 0.0431(19) Uani 1 1 d .
H12 H 0.1221 0.4427 -0.5027 0.052 Uiso 1 1 calc R
C16 C 0.4570(8) 0.6253(7) -0.7421(7) 0.051(2) Uani 1 1 d .
H13 H 0.4867 0.6050 -0.8014 0.061 Uiso 1 1 calc R
C17 C 1.2682(10) 0.4476(9) -0.0989(10) 0.070(3) Uani 1 1 d .
H14 H 1.3575 0.4610 -0.0641 0.084 Uiso 1 1 calc R
C18 C -0.1836(7) 0.0510(8) -0.3739(8) 0.048(2) Uani 1 1 d .
H15 H -0.2331 0.0643 -0.4377 0.058 Uiso 1 1 calc R
C19 C -0.2433(8) 0.0065(9) -0.3261(9) 0.063(3) Uani 1 1 d .
H16 H -0.3325 -0.0088 -0.3573 0.075 Uiso 1 1 calc R
C20 C 1.1996(8) 0.4028(7) -0.0592(8) 0.053(2) Uani 1 1 d .
H17 H 1.2442 0.3853 0.0027 0.063 Uiso 1 1 calc R
C21 C 0.4188(8) 0.7665(6) -0.5860(7) 0.0435(19) Uani 1 1 d .
H18 H 0.4242 0.8413 -0.5390 0.052 Uiso 1 1 calc R
C22 C 1.0678(7) 0.3822(6) -0.1061(7) 0.0383(18) Uani 1 1 d .
C23 C -0.0573(7) 0.1459(8) -0.4742(8) 0.056(3) Uani 1 1 d .
H19 H -0.1465 0.1285 -0.5085 0.068 Uiso 1 1 calc R
C24 C 0.0177(9) 0.0526(10) -0.2366(9) 0.076(4) Uani 1 1 d .
H20 H 0.1069 0.0671 -0.2053 0.092 Uiso 1 1 calc R
N3 N 1.2027(12) 0.4729(8) -0.1918(9) 0.093(3) Uani 1 1 d .
H21 H 1.2440 0.4997 -0.2194 0.112 Uiso 1 1 calc R
C25 C 0.9974(8) 0.3349(6) -0.0615(7) 0.046(2) Uani 1 1 d D
C26 C 0.8666(14) 0.2485(9) 0.0288(11) 0.076(4) Uani 1 1 d .
H22 H 0.8218 0.2213 0.0599 0.091 Uiso 1 1 calc R
C27 C 0.8667(9) 0.3179(9) -0.1011(10) 0.067(3) Uani 1 1 d .
H23 H 0.8171 0.3351 -0.1619 0.080 Uiso 1 1 calc R
C28 C 0.8075(12) 0.2748(10) -0.0504(14) 0.096(5) Uani 1 1 d .
H24 H 0.7187 0.2656 -0.0781 0.115 Uiso 1 1 calc R
C29 C 1.0732(11) 0.4550(11) -0.2384(11) 0.092(4) Uani 1 1 d .
H25 H 1.0287 0.4735 -0.2996 0.111 Uiso 1 1 calc R
C30 C 1.0648(11) 0.3014(12) 0.0312(11) 0.104(5) Uani 1 1 d D
H26 H 1.1537 0.3089 0.0632 0.125 Uiso 1 1 calc R
C31 C 0.9899(18) 0.2579(14) 0.0695(13) 0.131(6) Uani 1 1 d .
H27 H 1.0307 0.2343 0.1272 0.157 Uiso 1 1 calc R
C32 C 1.0068(10) 0.4101(10) -0.1966(10) 0.082(4) Uani 1 1 d .
H28 H 0.9176 0.3981 -0.2307 0.098 Uiso 1 1 calc R
C33 C 0.1448(7) 0.1497(6) -0.3356(7) 0.0395(18) Uani 1 1 d .
H33 H 0.1959 0.1353 -0.2730 0.047 Uiso 1 1 calc R

loop_
_atom_site_aniso_label
_atom_site_aniso_U_11
_atom_site_aniso_U_22
_atom_site_aniso_U_33
_atom_site_aniso_U_23
_atom_site_aniso_U_13
_atom_site_aniso_U_12
Mo1 0.0174(3) 0.0280(3) 0.0211(3) 0.0155(2) 0.0079(2) 0.0046(2)
Mo2 0.0226(3) 0.0315(3) 0.0183(3) 0.0137(2) 0.0076(2) 0.0021(2)
Mo3 0.0250(3) 0.0298(3) 0.0231(3) 0.0124(3) 0.0073(2) 0.0007(2)
Mo4 0.0260(3) 0.0262(3) 0.0259(3) 0.0170(3) 0.0092(2) 0.0055(2)
O1 0.020(2) 0.031(2) 0.025(2) 0.0165(19) 0.0079(19) 0.0052(18)
O2 0.024(2) 0.030(2) 0.026(2) 0.017(2) 0.0095(19) 0.0013(19)
O3 0.025(2) 0.027(2) 0.025(2) 0.0153(19) 0.0098(19) 0.0037(18)
O4 0.031(3) 0.029(2) 0.031(3) 0.016(2) 0.009(2) 0.001(2)
O5 0.023(2) 0.033(3) 0.030(3) 0.016(2) 0.007(2) -0.0003(19)
O6 0.028(3) 0.036(3) 0.023(2) 0.014(2) 0.007(2) 0.002(2)
O7 0.028(3) 0.045(3) 0.035(3) 0.023(2) 0.021(2) 0.016(2)
O8 0.037(3) 0.036(3) 0.042(3) 0.020(2) 0.018(2) 0.014(2)
O9 0.045(3) 0.050(3) 0.031(3) 0.027(2) 0.014(2) 0.008(2)
O10 0.054(3) 0.044(3) 0.042(3) 0.032(3) 0.014(3) 0.005(3)
O11 0.026(3) 0.044(3) 0.029(3) 0.013(2) 0.013(2) 0.005(2)
O12 0.030(3) 0.041(3) 0.039(3) 0.014(2) 0.007(2) -0.005(2)
O13 0.041(3) 0.039(3) 0.032(3) 0.011(2) 0.015(2) 0.008(2)
N1 0.038(4) 0.045(4) 0.058(4) 0.032(3) 0.027(3) 0.006(3)
N2 0.036(4) 0.039(4) 0.056(4) 0.028(3) 0.021(3) 0.006(3)
C1 0.028(4) 0.034(4) 0.025(3) 0.015(3) 0.007(3) 0.001(3)
C2 0.023(3) 0.041(4) 0.029(4) 0.020(3) 0.010(3) 0.005(3)
C3 0.056(6) 0.067(6) 0.052(5) 0.036(5) 0.029(5) -0.001(4)
C4 0.022(4) 0.042(4) 0.042(4) 0.025(4) 0.011(3) 0.005(3)
C5 0.024(4) 0.039(4) 0.035(4) 0.019(3) 0.011(3) 0.004(3)
C6 0.030(4) 0.059(5) 0.059(5) 0.031(5) 0.017(4) 0.001(4)
C7 0.038(4) 0.043(4) 0.054(5) 0.023(4) 0.025(4) 0.011(3)
C8 0.035(4) 0.031(4) 0.040(4) 0.016(3) 0.018(3) 0.004(3)
C9 0.043(5) 0.043(4) 0.037(4) 0.015(4) 0.022(4) 0.005(4)
C10 0.041(5) 0.052(5) 0.054(5) 0.035(4) 0.018(4) 0.005(4)
C11 0.043(5) 0.037(4) 0.077(6) 0.033(4) 0.027(5) 0.010(4)
C12 0.039(5) 0.078(6) 0.058(5) 0.056(5) 0.015(4) 0.016(4)
C13 0.042(5) 0.147(10) 0.088(8) 0.099(8) 0.013(5) 0.008(6)
C14 0.040(4) 0.040(4) 0.028(4) 0.018(3) 0.015(3) 0.007(3)
C15 0.036(4) 0.056(5) 0.050(5) 0.030(4) 0.024(4) 0.006(4)
C16 0.050(5) 0.067(6) 0.048(5) 0.033(5) 0.026(4) 0.006(4)
C17 0.044(6) 0.096(8) 0.082(7) 0.051(7) 0.025(5) 0.003(5)
C18 0.031(4) 0.077(6) 0.052(5) 0.046(5) 0.014(4) 0.008(4)
C19 0.030(5) 0.097(8) 0.075(7) 0.051(6) 0.022(4) 0.002(5)
C20 0.046(5) 0.062(6) 0.067(6) 0.042(5) 0.026(5) 0.022(4)
C21 0.048(5) 0.037(4) 0.045(5) 0.020(4) 0.017(4) 0.000(4)
C22 0.033(4) 0.032(4) 0.043(4) 0.015(3) 0.012(3) 0.005(3)
C23 0.020(4) 0.104(7) 0.068(6) 0.066(6) 0.011(4) 0.006(4)
C24 0.030(5) 0.145(10) 0.094(8) 0.102(8) 0.013(5) 0.007(5)
N3 0.128(10) 0.068(6) 0.101(8) 0.044(6) 0.060(7) 0.006(6)
C25 0.048(5) 0.037(4) 0.052(5) 0.016(4) 0.024(4) 0.008(4)
C26 0.101(10) 0.063(7) 0.067(7) 0.013(6) 0.059(7) -0.028(6)
C27 0.049(6) 0.086(7) 0.079(7) 0.042(6) 0.034(5) 0.011(5)
C28 0.069(8) 0.086(9) 0.129(12) 0.019(9) 0.072(9) -0.011(7)
C29 0.061(7) 0.141(11) 0.100(9) 0.100(9) 0.009(7) 0.002(7)
C30 0.077(8) 0.152(13) 0.117(11) 0.096(10) 0.035(8) -0.005(8)
C31 0.158(16) 0.162(15) 0.104(11) 0.085(11) 0.058(11) -0.020(12)
C32 0.044(6) 0.124(10) 0.088(8) 0.077(8) 0.004(5) 0.003(6)
C33 0.027(4) 0.054(5) 0.045(4) 0.032(4) 0.012(3) 0.004(3)

loop_
_atom_type_symbol
_atom_type_description
_atom_type_scat_dispersion_real
_atom_type_scat_dispersion_imag
_atom_type_scat_source
C C 0.0033 0.0016 'International Tables Vol C Tables 4.2.6.8 and 6.1.1.4'
H H 0.0000 0.0000 'International Tables Vol C Tables 4.2.6.8 and 6.1.1.4'
N N 0.0061 0.0033 'International Tables Vol C Tables 4.2.6.8 and 6.1.1.4'
O O 0.0106 0.0060 'International Tables Vol C Tables 4.2.6.8 and 6.1.1.4'
Mo Mo -1.6832 0.6857 'International Tables Vol C Tables 4.2.6.8 and 6.1.1.4'

loop_
_geom_angle_atom_site_label_1
_geom_angle_atom_site_label_2
_geom_angle_atom_site_label_3
_geom_angle
_geom_angle_site_symmetry_1
_geom_angle_site_symmetry_3
O7 Mo1 O5 103.7(2) . .
O7 Mo1 O1 101.2(2) . .
O5 Mo1 O1 97.28(19) . .
O7 Mo1 O2 101.6(2) . .
O5 Mo1 O2 95.45(19) . .
O1 Mo1 O2 150.36(18) . .
O7 Mo1 O3 99.7(2) . .
O5 Mo1 O3 156.5(2) . .
O1 Mo1 O3 78.93(16) . .
O2 Mo1 O3 78.76(16) . .
O7 Mo1 O3 174.58(19) . 2_655
O5 Mo1 O3 81.69(18) . 2_655
O1 Mo1 O3 78.05(16) . 2_655
O2 Mo1 O3 77.47(17) . 2_655
O3 Mo1 O3 74.86(18) . 2_655
O11 Mo2 O9 105.0(2) . .
O11 Mo2 O6 101.0(2) . .
O9 Mo2 O6 100.7(2) . .
O11 Mo2 O2 97.1(2) . .
O9 Mo2 O2 101.8(2) . .
O6 Mo2 O2 146.17(18) . .
O11 Mo2 O3 94.1(2) . .
O9 Mo2 O3 160.8(2) . .
O6 Mo2 O3 77.35(16) . .
O2 Mo2 O3 73.07(15) . .
O11 Mo2 O1 163.29(19) . 2_655
O9 Mo2 O1 89.8(2) . 2_655
O6 Mo2 O1 83.37(18) . 2_655
O2 Mo2 O1 71.84(16) . 2_655
O3 Mo2 O1 70.99(15) . 2_655
O13 Mo3 O12 105.2(2) . .
O13 Mo3 O6 99.3(2) . .
O12 Mo3 O6 102.6(2) . .
O13 Mo3 O4 98.6(2) . .
O12 Mo3 O4 101.8(2) . .
O6 Mo3 O4 144.48(19) . .
O13 Mo3 O5 164.2(2) . 2_655
O12 Mo3 O5 90.5(2) . 2_655
O6 Mo3 O5 78.56(18) . 2_655
O4 Mo3 O5 75.86(18) . 2_655
O13 Mo3 O3 94.4(2) . .
O12 Mo3 O3 160.4(2) . .
O6 Mo3 O3 74.35(16) . .
O4 Mo3 O3 73.95(16) . .
O5 Mo3 O3 69.94(15) 2_655 .
O10 Mo4 O8 105.7(3) . .
O10 Mo4 O4 100.9(2) . .
O8 Mo4 O4 102.1(2) . .
O10 Mo4 O1 100.2(2) . .
O8 Mo4 O1 97.7(2) . .
O4 Mo4 O1 145.87(19) . .
O10 Mo4 O3 160.6(2) . .
O8 Mo4 O3 93.4(2) . .
O4 Mo4 O3 77.75(17) . .
O1 Mo4 O3 73.54(15) . .
O10 Mo4 O2 89.7(2) . 2_655
O8 Mo4 O2 162.99(19) . 2_655
O4 Mo4 O2 81.61(18) . 2_655
O1 Mo4 O2 71.92(16) . 2_655
O3 Mo4 O2 70.95(15) . 2_655
Mo1 O1 Mo4 108.5(2) . .
Mo1 O1 Mo2 110.44(19) . 2_655
Mo4 O1 Mo2 103.72(18) . 2_655
Mo1 O2 Mo2 108.95(19) . .
Mo1 O2 Mo4 110.42(19) . 2_655
Mo2 O2 Mo4 103.73(18) . 2_655
Mo1 O3 Mo4 91.63(15) . .
Mo1 O3 Mo2 91.76(15) . .
Mo4 O3 Mo2 161.7(2) . .
Mo1 O3 Mo1 105.14(18) . 2_655
Mo4 O3 Mo1 98.55(15) . 2_655
Mo2 O3 Mo1 97.93(16) . 2_655
Mo1 O3 Mo3 162.4(2) . .
Mo4 O3 Mo3 85.66(13) . .
Mo2 O3 Mo3 85.67(13) . .
Mo1 O3 Mo3 92.46(15) 2_655 .
Mo4 O4 Mo3 115.5(2) . .
Mo1 O5 Mo3 115.9(2) . 2_655
Mo2 O6 Mo3 116.9(2) . .
C12 N1 C6 120.2(7) . .
C12 N1 H1A 119.9 . .
C6 N1 H1A 119.9 . .
C15 N2 C11 117.3(6) . .
C8 C1 C7 116.7(6) . .
C8 C1 C2 121.9(6) . .
C7 C1 C2 121.4(7) . .
C9 C2 C14 118.4(6) . .
C9 C2 C1 121.6(7) . .
C14 C2 C1 120.0(6) . .
C13 C3 C19 118.9(8) . .
C13 C3 H2 120.5 . .
C19 C3 H2 120.5 . .
C24 C4 C18 117.8(7) . .
C24 C4 C5 121.2(7) . .
C18 C4 C5 121.0(6) . .
C23 C5 C33 116.3(7) . .
C23 C5 C4 121.7(6) . .
C33 C5 C4 122.0(6) . .
N1 C6 C33 121.0(7) . .
N1 C6 H3 119.5 . .
C33 C6 H3 119.5 . .
C11 C7 C1 119.3(7) . .
C11 C7 H4 120.4 . .
C1 C7 H4 120.4 . .
C15 C8 C1 119.8(7) . .
C15 C8 H5 120.1 . .
C1 C8 H5 120.1 . .
C2 C9 C16 120.3(8) . .
C2 C9 H6 119.8 . .
C16 C9 H6 119.8 . .
C16 C10 C21 120.4(7) . .
C16 C10 H7 119.8 . .
C21 C10 H7 119.8 . .
N2 C11 C7 123.4(7) . .
N2 C11 H8 118.3 . .
C7 C11 H8 118.3 . .
N1 C12 C23 121.7(7) . .
N1 C12 H9 119.2 . .
C23 C12 H9 119.2 . .
C3 C13 C24 120.9(8) . .
C3 C13 H10 119.5 . .
C24 C13 H10 119.5 . .
C21 C14 C2 120.8(7) . .
C21 C14 H11 119.6 . .
C2 C14 H11 119.6 . .
N2 C15 C8 123.5(7) . .
N2 C15 H12 118.2 . .
C8 C15 H12 118.2 . .
C10 C16 C9 120.2(8) . .
C10 C16 H13 119.9 . .
C9 C16 H13 119.9 . .
C20 C17 N3 118.8(9) . .
C20 C17 H14 120.6 . .
N3 C17 H14 120.6 . .
C4 C18 C19 121.0(8) . .
C4 C18 H15 119.5 . .
C19 C18 H15 119.5 . .
C3 C19 C18 120.6(8) . .
C3 C19 H16 119.7 . .
C18 C19 H16 119.7 . .
C17 C20 C22 123.3(9) . .
C17 C20 H17 118.4 . .
C22 C20 H17 118.4 . .
C10 C21 C14 119.7(7) . .
C10 C21 H18 120.1 . .
C14 C21 H18 120.1 . .
C32 C22 C20 116.0(8) . .
C32 C22 C25 122.0(8) . .
C20 C22 C25 122.1(7) . .
C12 C23 C5 120.3(7) . .
C12 C23 H19 119.9 . .
C5 C23 H19 119.9 . .
C4 C24 C13 120.7(8) . .
C4 C24 H20 119.7 . .
C13 C24 H20 119.7 . .
C29 N3 C17 119.1(9) . .
C29 N3 H21 120.4 . .
C17 N3 H21 120.4 . .
C27 C25 C22 124.3(8) . .
C27 C25 C30 115.1(9) . .
C22 C25 C30 120.6(8) . .
C28 C26 C31 121.0(11) . .
C28 C26 H22 119.5 . .
C31 C26 H22 119.5 . .
C25 C27 C28 120.2(11) . .
C25 C27 H23 119.9 . .
C28 C27 H23 119.9 . .
C26 C28 C27 123.5(12) . .
C26 C28 H24 118.2 . .
C27 C28 H24 118.2 . .
N3 C29 C32 120.7(10) . .
N3 C29 H25 119.6 . .
C32 C29 H25 119.6 . .
C31 C30 C25 116.8(12) . .
C31 C30 H26 121.6 . .
C25 C30 H26 121.6 . .
C26 C31 C30 123.3(14) . .
C26 C31 H27 118.4 . .
C30 C31 H27 118.4 . .
C29 C32 C22 122.0(9) . .
C29 C32 H28 119.0 . .
C22 C32 H28 119.0 . .
C6 C33 C5 120.6(7) . .
C6 C33 H33 119.7 . .
C5 C33 H33 119.7 . .

loop_
_geom_bond_atom_site_label_1
_geom_bond_atom_site_label_2
_geom_bond_distance
_geom_bond_site_symmetry_2
Mo1 O7 1.683(5) .
Mo1 O5 1.764(4) .
Mo1 O1 1.947(4) .
Mo1 O2 1.954(4) .
Mo1 O3 2.135(4) .
Mo1 O3 2.358(5) 2_655
Mo2 O11 1.686(5) .
Mo2 O9 1.704(5) .
Mo2 O6 1.900(4) .
Mo2 O2 1.998(4) .
Mo2 O3 2.341(4) .
Mo2 O1 2.359(4) 2_655
Mo3 O13 1.691(5) .
Mo3 O12 1.707(5) .
Mo3 O6 1.921(4) .
Mo3 O4 1.939(4) .
Mo3 O5 2.316(5) 2_655
Mo3 O3 2.447(4) .
Mo4 O10 1.694(5) .
Mo4 O8 1.698(5) .
Mo4 O4 1.898(4) .
Mo4 O1 1.996(4) .
Mo4 O3 2.323(4) .
Mo4 O2 2.357(5) 2_655
O1 Mo2 2.359(4) 2_655
O2 Mo4 2.357(5) 2_655
O3 Mo1 2.358(5) 2_655
O5 Mo3 2.316(5) 2_655
N1 C12 1.317(10) .
N1 C6 1.319(10) .
N1 H1A 0.8600 .
N2 C15 1.325(10) .
N2 C11 1.335(10) .
C1 C8 1.390(10) .
C1 C7 1.398(10) .
C1 C2 1.488(9) .
C2 C9 1.389(10) .
C2 C14 1.398(10) .
C3 C13 1.347(12) .
C3 C19 1.367(12) .
C3 H2 0.9300 .
C4 C24 1.369(10) .
C4 C18 1.374(10) .
C4 C5 1.481(9) .
C5 C23 1.383(10) .
C5 C33 1.386(9) .
C6 C33 1.375(10) .
C6 H3 0.9300 .
C7 C11 1.373(10) .
C7 H4 0.9300 .
C8 C15 1.369(10) .
C8 H5 0.9300 .
C9 C16 1.392(11) .
C9 H6 0.9300 .
C10 C16 1.372(12) .
C10 C21 1.374(11) .
C10 H7 0.9300 .
C11 H8 0.9300 .
C12 C23 1.371(10) .
C12 H9 0.9300 .
C13 C24 1.393(11) .
C13 H10 0.9300 .
C14 C21 1.386(10) .
C14 H11 0.9300 .
C15 H12 0.9300 .
C16 H13 0.9300 .
C17 C20 1.363(12) .
C17 N3 1.384(13) .
C17 H14 0.9300 .
C18 C19 1.378(11) .
C18 H15 0.9300 .
C19 H16 0.9300 .
C20 C22 1.373(11) .
C20 H17 0.9300 .
C21 H18 0.9300 .
C22 C32 1.372(12) .
C22 C25 1.451(11) .
C23 H19 0.9300 .
C24 H20 0.9300 .
N3 C29 1.350(14) .
N3 H21 0.8600 .
C25 C27 1.368(12) .
C25 C30 1.458(8) .
C26 C28 1.229(17) .
C26 C31 1.293(19) .
C26 H22 0.9300 .
C27 C28 1.395(15) .
C27 H23 0.9300 .
C28 H24 0.9300 .
C29 C32 1.368(14) .
C29 H25 0.9300 .
C30 C31 1.391(16) .
C30 H26 0.9300 .
C31 H27 0.9300 .
C32 H28 0.9300 .
C33 H33 0.9300 .
